data_7044620
loop_
_publ_author_name
'Machata, Marek'
'Herchel, Radovan'
'Nemec, Ivan'
'Travnicek, Zdenek'

_publ_section_title
;
 Crystal structures and magnetic properties of two series of phenoxo-O
 bridged dinuclear Ln2 (Ln = Gd, Tb, Dy) complexes
;
_journal_name_full 'Dalton Transactions'
_journal_paper_doi 10.1039/C7DT03441E
_journal_year 2017
_chemical_formula_sum 'C64 H58 N4 O12 Tb2'
_chemical_formula_weight 1392.98
_space_group_crystal_system monoclinic
_space_group_IT_number 14
_space_group_name_Hall '-P 2ybc'
_space_group_name_H-M_alt 'P 1 21/c 1'
_symmetry_space_group_name_Hall '-P 2ybc'
_symmetry_space_group_name_H-M 'P 1 21/c 1'
_atom_sites_solution_hydrogens geom
_audit_creation_method SHELXL-2014/7
_audit_update_record
;
2017-10-30 deposited with the CCDC.
2017-11-01 downloaded from the CCDC.
;
_cell_angle_alpha 90
_cell_angle_beta 96.596(2)
_cell_angle_gamma 90
_cell_formula_units_Z 2
_cell_length_a 11.2720(3)
_cell_length_b 15.8900(3)
_cell_length_c 15.5373(4)
_cell_measurement_reflns_used 13167
_cell_measurement_temperature 150(2)
_cell_measurement_theta_max 33.1937
_cell_measurement_theta_min 2.9329
_cell_volume 2764.50(12)
_computing_cell_refinement 'CrysAlis RED, Oxford Diffraction Ltd.'
_computing_data_collection 'CrysAlis CCD, Oxford Diffraction Ltd.'
_computing_data_reduction 'CrysAlis RED, Oxford Diffraction Ltd.'
_computing_molecular_graphics 'MERCURY (Macrae et al., 2006)'
_computing_publication_material ' enCIFer (Allen et al., 2004)'
_computing_structure_refinement 'SHELXL-2014/7 (Sheldrick, 2014)'
_computing_structure_solution 'SHELXLS-2014/7 (Sheldrick, 2014)'
_diffrn_ambient_temperature 150(2)
_diffrn_measured_fraction_theta_full 0.998
_diffrn_measured_fraction_theta_max 0.998
_diffrn_measurement_device_type 'Xcalibur, Sapphire2, large Be window'
_diffrn_radiation_type MoK\a
_diffrn_radiation_wavelength 0.71073
_diffrn_reflns_av_R_equivalents 0.0332
_diffrn_reflns_av_unetI/netI 0.0281
_diffrn_reflns_Laue_measured_fraction_full 0.998
_diffrn_reflns_Laue_measured_fraction_max 0.998
_diffrn_reflns_limit_h_max 13
_diffrn_reflns_limit_h_min -12
_diffrn_reflns_limit_k_max 18
_diffrn_reflns_limit_k_min -18
_diffrn_reflns_limit_l_max 18
_diffrn_reflns_limit_l_min -18
_diffrn_reflns_number 17456
_diffrn_reflns_point_group_measured_fraction_full 0.998
_diffrn_reflns_point_group_measured_fraction_max 0.998
_diffrn_reflns_theta_full 24.998
_diffrn_reflns_theta_max 24.998
_diffrn_reflns_theta_min 3.144
_exptl_absorpt_coefficient_mu 2.607
_exptl_absorpt_correction_T_max 1.00000
_exptl_absorpt_correction_T_min 0.74282
_exptl_absorpt_correction_type multi-scan
_exptl_absorpt_process_details
;
CrysAlis RED, Oxford Diffraction Ltd.,
Version 1.171.33.52 (release 06-11-2009 CrysAlis171 .NET)
(compiled Nov  6 2009,16:24:50)
Empirical absorption correction using spherical harmonics,
 implemented in SCALE3 ABSPACK scaling algorithm.
;
_exptl_crystal_colour yellow
_exptl_crystal_density_diffrn 1.673
_exptl_crystal_description prism
_exptl_crystal_F_000 1392
_exptl_crystal_size_max 0.280
_exptl_crystal_size_mid 0.220
_exptl_crystal_size_min 0.200
_refine_diff_density_max 1.670
_refine_diff_density_min -0.742
_refine_diff_density_rms 0.098
_refine_ls_extinction_method none
_refine_ls_goodness_of_fit_ref 1.030
_refine_ls_hydrogen_treatment constr
_refine_ls_matrix_type full
_refine_ls_number_parameters 373
_refine_ls_number_reflns 4868
_refine_ls_number_restraints 0
_refine_ls_restrained_S_all 1.030
_refine_ls_R_factor_all 0.0428
_refine_ls_R_factor_gt 0.0274
_refine_ls_shift/su_max 0.002
_refine_ls_shift/su_mean 0.000
_refine_ls_structure_factor_coef Fsqd
_refine_ls_weighting_details 'w=1/[\s^2^(Fo^2^)+(0.0352P)^2^+3.3368P] where P=(Fo^2^+2Fc^2^)/3'
_refine_ls_weighting_scheme calc
_refine_ls_wR_factor_gt 0.0627
_refine_ls_wR_factor_ref 0.0671
_reflns_Friedel_coverage 0.000
_reflns_number_gt 3894
_reflns_number_total 4868
_reflns_threshold_expression 'I > 2\s(I)'
_cod_data_source_file c7dt03441e2.cif
_cod_data_source_block Tb_DMF
_cod_database_code 7044620
_shelx_shelxl_version_number 2014/7
_shelx_space_group_comment
;
The symmetry employed for this shelxl refinement is uniquely defined
by the following loop, which should always be used as a source of
symmetry information in preference to the above space-group names.
They are only intended as comments.
;
_shelx_estimated_absorpt_t_min 0.529
_shelx_estimated_absorpt_t_max 0.624

loop_
_space_group_symop_operation_xyz
'x, y, z'
'-x, y+1/2, -z+1/2'
'-x, -y, -z'
'x, -y-1/2, z-1/2'

loop_
_atom_site_label
_atom_site_type_symbol
_atom_site_fract_x
_atom_site_fract_y
_atom_site_fract_z
_atom_site_U_iso_or_equiv
_atom_site_adp_type
_atom_site_occupancy
_atom_site_site_symmetry_order
_atom_site_calc_flag
_atom_site_refinement_flags_posn
_atom_site_refinement_flags_adp
C18 C 0.0269(4) 0.6408(3) 0.8012(3) 0.0363(10) Uani 1 1 d . .
H18 H -0.0485 0.6532 0.8200 0.044 Uiso 1 1 calc R U
C25 C 0.6963(4) 0.3516(3) 0.8876(3) 0.0424(11) Uani 1 1 d . .
H25 H 0.6683 0.3066 0.9199 0.051 Uiso 1 1 calc R U
C26 C 0.8171(4) 0.3641(3) 0.8872(3) 0.0399(11) Uani 1 1 d . .
H26 H 0.8723 0.3290 0.9212 0.048 Uiso 1 1 calc R U
C32 C 0.3423(4) 0.7481(3) 0.4043(3) 0.0479(13) Uani 1 1 d . .
H32A H 0.3265 0.7318 0.3433 0.072 Uiso 1 1 calc R U
H32B H 0.4205 0.7756 0.4145 0.072 Uiso 1 1 calc R U
H32C H 0.2803 0.7872 0.4187 0.072 Uiso 1 1 calc R U
C1 C 0.7358(3) 0.4640(2) 0.5442(2) 0.0237(8) Uani 1 1 d . .
C2 C 0.2424(4) 0.6228(2) 0.4417(2) 0.0266(9) Uani 1 1 d . .
C3 C 0.1311(4) 0.6547(3) 0.4139(3) 0.0373(10) Uani 1 1 d . .
H3 H 0.1200 0.7135 0.4060 0.045 Uiso 1 1 calc R U
C4 C 0.0348(4) 0.5999(3) 0.3976(3) 0.0425(11) Uani 1 1 d . .
H4 H -0.0428 0.6210 0.3790 0.051 Uiso 1 1 calc R U
C5 C 0.0531(4) 0.5156(3) 0.4086(3) 0.0385(10) Uani 1 1 d . .
H5 H -0.0129 0.4784 0.3967 0.046 Uiso 1 1 calc R U
C6 C 0.8339(3) 0.5185(3) 0.5631(2) 0.0276(9) Uani 1 1 d . .
C7 C 0.8299(4) 0.6095(3) 0.5546(3) 0.0301(9) Uani 1 1 d . .
H7 H 0.9048 0.6376 0.5585 0.036 Uiso 1 1 calc R U
C8 C 0.7475(4) 0.7449(2) 0.5288(2) 0.0263(9) Uani 1 1 d . .
C9 C 0.8495(4) 0.7861(3) 0.5084(3) 0.0350(10) Uani 1 1 d . .
H9 H 0.9209 0.7550 0.5052 0.042 Uiso 1 1 calc R U
C10 C 0.8481(4) 0.8719(3) 0.4929(3) 0.0393(11) Uani 1 1 d . .
H10 H 0.9187 0.8998 0.4805 0.047 Uiso 1 1 calc R U
C11 C 0.7429(4) 0.9170(3) 0.4956(3) 0.0351(10) Uani 1 1 d . .
H11 H 0.7412 0.9756 0.4834 0.042 Uiso 1 1 calc R U
C12 C 0.6412(4) 0.8774(2) 0.5158(3) 0.0341(10) Uani 1 1 d . .
H12 H 0.5700 0.9091 0.5170 0.041 Uiso 1 1 calc R U
C13 C 0.6403(4) 0.7910(2) 0.5346(3) 0.0291(9) Uani 1 1 d . .
C14 C 0.3691(3) 0.5899(2) 0.7148(2) 0.0242(8) Uani 1 1 d . .
C15 C 0.2493(3) 0.6052(2) 0.7461(2) 0.0242(8) Uani 1 1 d . .
C16 C 0.1702(4) 0.6596(3) 0.7000(3) 0.0314(9) Uani 1 1 d . .
H16 H 0.1913 0.6847 0.6483 0.038 Uiso 1 1 calc R U
C17 C 0.0600(4) 0.6782(3) 0.7278(3) 0.0363(10) Uani 1 1 d . .
H17 H 0.0077 0.7169 0.6961 0.044 Uiso 1 1 calc R U
C19 C 0.1041(4) 0.5851(3) 0.8475(3) 0.0383(11) Uani 1 1 d . .
H19 H 0.0811 0.5585 0.8978 0.046 Uiso 1 1 calc R U
C20 C 0.2151(4) 0.5678(3) 0.8208(3) 0.0320(10) Uani 1 1 d . .
H20 H 0.2682 0.5303 0.8536 0.038 Uiso 1 1 calc R U
C21 C 0.4555(3) 0.5423(2) 0.7638(2) 0.0261(9) Uani 1 1 d . .
H21 H 0.4358 0.5175 0.8159 0.031 Uiso 1 1 calc R U
C22 C 0.5709(3) 0.5289(2) 0.7400(2) 0.0232(8) Uani 1 1 d . .
C23 C 0.6557(3) 0.4711(2) 0.7925(2) 0.0245(8) Uani 1 1 d . .
C24 C 0.6158(4) 0.4048(3) 0.8408(3) 0.0360(10) Uani 1 1 d . .
H24 H 0.5325 0.3962 0.8415 0.043 Uiso 1 1 calc R U
C27 C 0.8586(4) 0.4276(3) 0.8373(3) 0.0332(10) Uani 1 1 d . .
H27 H 0.9420 0.4351 0.8359 0.040 Uiso 1 1 calc R U
C28 C 0.7779(3) 0.4801(2) 0.7894(3) 0.0287(9) Uani 1 1 d . .
H28 H 0.8063 0.5228 0.7542 0.034 Uiso 1 1 calc R U
C29 C 0.6425(4) 0.6200(3) 0.3546(3) 0.0338(10) Uani 1 1 d . .
H29 H 0.6846 0.5687 0.3662 0.041 Uiso 1 1 calc R U
C30 C 0.6239(5) 0.7518(3) 0.2779(3) 0.0566(15) Uani 1 1 d . .
H30A H 0.5678 0.7474 0.2250 0.085 Uiso 1 1 calc R U
H30B H 0.6849 0.7940 0.2696 0.085 Uiso 1 1 calc R U
H30C H 0.5806 0.7686 0.3264 0.085 Uiso 1 1 calc R U
C31 C 0.7767(5) 0.6481(4) 0.2464(3) 0.0518(13) Uani 1 1 d . .
H31A H 0.8034 0.5909 0.2623 0.078 Uiso 1 1 calc R U
H31B H 0.8436 0.6873 0.2588 0.078 Uiso 1 1 calc R U
H31C H 0.7481 0.6500 0.1844 0.078 Uiso 1 1 calc R U
N1 N 0.7367(3) 0.6566(2) 0.54233(19) 0.0240(7) Uani 1 1 d . .
N2 N 0.6798(4) 0.6721(2) 0.2965(2) 0.0404(9) Uani 1 1 d . .
O1 O 0.6258(2) 0.48846(15) 0.51402(16) 0.0225(6) Uani 1 1 d . .
O2 O 0.5451(2) 0.75125(17) 0.5560(2) 0.0360(7) Uani 1 1 d . .
O3 O 0.3815(2) 0.62151(16) 0.64108(17) 0.0270(6) Uani 1 1 d . .
O4 O 0.6102(2) 0.56362(16) 0.67567(16) 0.0263(6) Uani 1 1 d . .
O5 O 0.3418(2) 0.67424(17) 0.45802(18) 0.0313(6) Uani 1 1 d . .
O6 O 0.5569(3) 0.63434(18) 0.39406(18) 0.0353(7) Uani 1 1 d . .
Tb1 Tb 0.52199(2) 0.61182(2) 0.54268(2) 0.02144(7) Uani 1 1 d . .

loop_
_atom_site_aniso_label
_atom_site_aniso_U_11
_atom_site_aniso_U_22
_atom_site_aniso_U_33
_atom_site_aniso_U_23
_atom_site_aniso_U_13
_atom_site_aniso_U_12
C18 0.026(2) 0.042(3) 0.044(3) -0.009(2) 0.014(2) -0.0039(19)
C25 0.041(3) 0.029(2) 0.057(3) 0.018(2) 0.002(2) -0.001(2)
C26 0.034(2) 0.033(2) 0.051(3) 0.006(2) -0.005(2) 0.0046(19)
C32 0.046(3) 0.038(3) 0.058(3) 0.025(2) -0.001(2) 0.003(2)
C1 0.029(2) 0.030(2) 0.0139(18) -0.0004(15) 0.0076(16) 0.0060(17)
C2 0.029(2) 0.031(2) 0.0201(19) 0.0000(16) 0.0032(16) 0.0027(17)
C3 0.036(2) 0.033(2) 0.044(3) 0.005(2) 0.005(2) 0.014(2)
C4 0.025(2) 0.048(3) 0.053(3) 0.006(2) 0.001(2) 0.013(2)
C5 0.029(2) 0.043(3) 0.043(3) -0.002(2) 0.004(2) 0.002(2)
C6 0.023(2) 0.034(2) 0.026(2) -0.0011(17) 0.0045(17) 0.0020(17)
C7 0.027(2) 0.035(2) 0.029(2) -0.0032(18) 0.0062(17) -0.0054(19)
C8 0.032(2) 0.027(2) 0.021(2) -0.0030(16) 0.0056(17) -0.0032(17)
C9 0.036(2) 0.037(2) 0.034(2) -0.0076(19) 0.014(2) -0.005(2)
C10 0.044(3) 0.037(3) 0.041(3) -0.0029(19) 0.019(2) -0.015(2)
C11 0.056(3) 0.025(2) 0.027(2) -0.0008(17) 0.011(2) -0.013(2)
C12 0.040(2) 0.026(2) 0.037(2) 0.0013(18) 0.0039(19) 0.0024(19)
C13 0.032(2) 0.027(2) 0.029(2) 0.0001(17) 0.0061(18) -0.0011(18)
C14 0.027(2) 0.0205(19) 0.027(2) -0.0037(15) 0.0085(17) -0.0016(16)
C15 0.025(2) 0.0198(19) 0.029(2) -0.0071(16) 0.0069(16) -0.0049(16)
C16 0.029(2) 0.036(2) 0.029(2) -0.0025(18) 0.0074(18) 0.0031(19)
C17 0.029(2) 0.042(3) 0.038(2) -0.005(2) 0.0019(19) 0.0044(19)
C19 0.038(3) 0.036(2) 0.045(3) 0.000(2) 0.020(2) -0.007(2)
C20 0.031(2) 0.030(2) 0.037(2) 0.0038(18) 0.0102(19) 0.0002(18)
C21 0.029(2) 0.025(2) 0.026(2) 0.0016(16) 0.0078(17) -0.0020(17)
C22 0.026(2) 0.0199(19) 0.023(2) -0.0050(15) 0.0008(16) -0.0050(16)
C23 0.026(2) 0.022(2) 0.025(2) -0.0027(15) 0.0018(16) -0.0005(16)
C24 0.029(2) 0.035(2) 0.044(3) 0.0061(19) 0.003(2) -0.0067(19)
C27 0.022(2) 0.035(2) 0.042(3) -0.0024(19) 0.0026(19) 0.0008(18)
C28 0.029(2) 0.029(2) 0.029(2) 0.0004(17) 0.0080(18) -0.0016(17)
C29 0.044(3) 0.032(2) 0.025(2) 0.0013(18) 0.0003(19) -0.003(2)
C30 0.091(4) 0.039(3) 0.043(3) 0.023(2) 0.021(3) 0.010(3)
C31 0.048(3) 0.072(4) 0.035(3) 0.008(2) 0.007(2) -0.013(3)
N1 0.0258(17) 0.0263(18) 0.0207(16) -0.0032(13) 0.0057(13) 0.0003(14)
N2 0.057(2) 0.036(2) 0.0288(19) 0.0015(16) 0.0096(18) -0.0060(18)
O1 0.0201(13) 0.0250(14) 0.0225(14) -0.0007(11) 0.0035(11) 0.0037(11)
O2 0.0318(16) 0.0219(14) 0.057(2) 0.0001(13) 0.0171(15) -0.0010(12)
O3 0.0253(14) 0.0324(15) 0.0244(14) 0.0017(11) 0.0077(11) 0.0053(12)
O4 0.0267(14) 0.0306(15) 0.0224(14) 0.0026(11) 0.0065(12) -0.0007(12)
O5 0.0330(16) 0.0237(14) 0.0371(16) 0.0089(12) 0.0041(13) 0.0031(12)
O6 0.0359(17) 0.0451(18) 0.0256(15) 0.0073(12) 0.0069(13) 0.0015(13)
Tb1 0.02332(11) 0.01967(10) 0.02228(10) 0.00115(8) 0.00673(7) 0.00125(8)

loop_
_atom_type_symbol
_atom_type_description
_atom_type_scat_dispersion_real
_atom_type_scat_dispersion_imag
_atom_type_scat_source
C C 0.0033 0.0016 'International Tables Vol C Tables 4.2.6.8 and 6.1.1.4'
H H 0.0000 0.0000 'International Tables Vol C Tables 4.2.6.8 and 6.1.1.4'
N N 0.0061 0.0033 'International Tables Vol C Tables 4.2.6.8 and 6.1.1.4'
O O 0.0106 0.0060 'International Tables Vol C Tables 4.2.6.8 and 6.1.1.4'
Tb Tb -0.1723 4.1537 'International Tables Vol C Tables 4.2.6.8 and 6.1.1.4'

loop_
_geom_angle_atom_site_label_1
_geom_angle_atom_site_label_2
_geom_angle_atom_site_label_3
_geom_angle
_geom_angle_site_symmetry_1
_geom_angle_site_symmetry_3
C17 C18 C19 119.6(4) . .
C17 C18 H18 120.2 . .
C19 C18 H18 120.2 . .
C26 C25 C24 120.0(4) . .
C26 C25 H25 120.0 . .
C24 C25 H25 120.0 . .
C25 C26 C27 120.3(4) . .
C25 C26 H26 119.8 . .
C27 C26 H26 119.8 . .
O5 C32 H32A 109.5 . .
O5 C32 H32B 109.5 . .
H32A C32 H32B 109.5 . .
O5 C32 H32C 109.5 . .
H32A C32 H32C 109.5 . .
H32B C32 H32C 109.5 . .
O1 C1 C6 124.8(3) . .
O1 C1 C2 118.6(3) . 3_666
C6 C1 C2 116.7(3) . 3_666
C3 C2 O5 122.0(4) . .
C3 C2 C1 123.0(4) . 3_666
O5 C2 C1 115.1(3) . 3_666
C2 C3 C4 119.4(4) . .
C2 C3 H3 120.3 . .
C4 C3 H3 120.3 . .
C5 C4 C3 119.2(4) . .
C5 C4 H4 120.4 . .
C3 C4 H4 120.4 . .
C4 C5 C6 122.4(4) . 3_666
C4 C5 H5 118.8 . .
C6 C5 H5 118.8 3_666 .
C5 C6 C1 119.3(4) 3_666 .
C5 C6 C7 115.4(4) 3_666 .
C1 C6 C7 125.3(3) . .
N1 C7 C6 127.5(4) . .
N1 C7 H7 116.2 . .
C6 C7 H7 116.2 . .
C9 C8 C13 120.1(4) . .
C9 C8 N1 125.7(4) . .
C13 C8 N1 114.2(3) . .
C10 C9 C8 120.7(4) . .
C10 C9 H9 119.7 . .
C8 C9 H9 119.7 . .
C9 C10 C11 119.7(4) . .
C9 C10 H10 120.2 . .
C11 C10 H10 120.2 . .
C12 C11 C10 120.4(4) . .
C12 C11 H11 119.8 . .
C10 C11 H11 119.8 . .
C11 C12 C13 121.4(4) . .
C11 C12 H12 119.3 . .
C13 C12 H12 119.3 . .
O2 C13 C12 123.0(4) . .
O2 C13 C8 119.3(3) . .
C12 C13 C8 117.6(4) . .
O3 C14 C21 124.4(3) . .
O3 C14 C15 115.0(3) . .
C21 C14 C15 120.5(3) . .
C16 C15 C20 118.3(4) . .
C16 C15 C14 118.8(3) . .
C20 C15 C14 122.9(4) . .
C15 C16 C17 121.1(4) . .
C15 C16 H16 119.5 . .
C17 C16 H16 119.5 . .
C18 C17 C16 120.2(4) . .
C18 C17 H17 119.9 . .
C16 C17 H17 119.9 . .
C18 C19 C20 120.3(4) . .
C18 C19 H19 119.8 . .
C20 C19 H19 119.8 . .
C19 C20 C15 120.5(4) . .
C19 C20 H20 119.8 . .
C15 C20 H20 119.8 . .
C14 C21 C22 123.3(4) . .
C14 C21 H21 118.3 . .
C22 C21 H21 118.3 . .
O4 C22 C21 124.0(4) . .
O4 C22 C23 116.0(3) . .
C21 C22 C23 120.0(3) . .
C28 C23 C24 118.5(4) . .
C28 C23 C22 119.3(3) . .
C24 C23 C22 122.0(4) . .
C25 C24 C23 120.7(4) . .
C25 C24 H24 119.7 . .
C23 C24 H24 119.7 . .
C26 C27 C28 119.7(4) . .
C26 C27 H27 120.1 . .
C28 C27 H27 120.1 . .
C27 C28 C23 120.7(4) . .
C27 C28 H28 119.7 . .
C23 C28 H28 119.7 . .
O6 C29 N2 123.6(4) . .
O6 C29 H29 118.2 . .
N2 C29 H29 118.2 . .
N2 C30 H30A 109.5 . .
N2 C30 H30B 109.5 . .
H30A C30 H30B 109.5 . .
N2 C30 H30C 109.5 . .
H30A C30 H30C 109.5 . .
H30B C30 H30C 109.5 . .
N2 C31 H31A 109.5 . .
N2 C31 H31B 109.5 . .
H31A C31 H31B 109.5 . .
N2 C31 H31C 109.5 . .
H31A C31 H31C 109.5 . .
H31B C31 H31C 109.5 . .
C7 N1 C8 120.8(3) . .
C7 N1 Tb1 127.1(3) . .
C8 N1 Tb1 112.1(2) . .
C29 N2 C30 121.5(4) . .
C29 N2 C31 120.9(4) . .
C30 N2 C31 117.5(4) . .
C1 O1 Tb1 129.8(2) . .
C1 O1 Tb1 120.9(2) . 3_666
Tb1 O1 Tb1 106.48(9) . 3_666
C13 O2 Tb1 122.7(2) . .
C14 O3 Tb1 135.9(2) . .
C22 O4 Tb1 134.0(2) . .
C2 O5 C32 115.5(3) . .
C2 O5 Tb1 117.0(2) . .
C32 O5 Tb1 124.9(3) . .
C29 O6 Tb1 132.6(3) . .
O2 Tb1 O4 102.20(10) . .
O2 Tb1 O3 87.39(10) . .
O4 Tb1 O3 72.00(9) . .
O2 Tb1 O1 141.99(9) . .
O4 Tb1 O1 73.84(9) . .
O3 Tb1 O1 124.75(9) . .
O2 Tb1 O1 139.48(9) . 3_666
O4 Tb1 O1 108.46(9) . 3_666
O3 Tb1 O1 77.83(9) . 3_666
O1 Tb1 O1 73.52(9) . 3_666
O2 Tb1 O6 84.93(11) . .
O4 Tb1 O6 143.27(9) . .
O3 Tb1 O6 144.72(10) . .
O1 Tb1 O6 78.64(9) . .
O1 Tb1 O6 85.98(9) 3_666 .
O2 Tb1 O5 74.57(10) . .
O4 Tb1 O5 147.26(9) . .
O3 Tb1 O5 75.29(9) . .
O1 Tb1 O5 128.62(9) . .
O1 Tb1 O5 65.26(8) 3_666 .
O6 Tb1 O5 69.46(9) . .
O2 Tb1 N1 67.65(10) . .
O4 Tb1 N1 77.40(9) . .
O3 Tb1 N1 135.02(9) . .
O1 Tb1 N1 74.72(9) . .
O1 Tb1 N1 144.33(9) 3_666 .
O6 Tb1 N1 72.18(10) . .
O5 Tb1 N1 127.57(9) . .
O2 Tb1 Tb1 165.00(8) . 3_666
O4 Tb1 Tb1 91.58(7) . 3_666
O3 Tb1 Tb1 102.67(7) . 3_666
O1 Tb1 Tb1 37.18(6) . 3_666
O1 Tb1 Tb1 36.34(6) 3_666 3_666
O6 Tb1 Tb1 80.45(7) . 3_666
O5 Tb1 Tb1 97.00(6) . 3_666
N1 Tb1 Tb1 110.44(7) . 3_666

loop_
_geom_bond_atom_site_label_1
_geom_bond_atom_site_label_2
_geom_bond_distance
_geom_bond_site_symmetry_2
C18 C17 1.375(6) .
C18 C19 1.384(6) .
C18 H18 0.9500 .
C25 C26 1.376(6) .
C25 C24 1.383(6) .
C25 H25 0.9500 .
C26 C27 1.386(6) .
C26 H26 0.9500 .
C32 O5 1.440(5) .
C32 H32A 0.9800 .
C32 H32B 0.9800 .
C32 H32C 0.9800 .
C1 O1 1.332(4) .
C1 C6 1.409(5) .
C1 C2 1.413(5) 3_666
C2 C3 1.375(6) .
C2 O5 1.387(5) .
C2 C1 1.413(5) 3_666
C3 C4 1.391(6) .
C3 H3 0.9500 .
C4 C5 1.364(6) .
C4 H4 0.9500 .
C5 C6 1.407(6) 3_666
C5 H5 0.9500 .
C6 C5 1.407(6) 3_666
C6 C7 1.453(6) .
C7 N1 1.285(5) .
C7 H7 0.9500 .
C8 C9 1.392(6) .
C8 C13 1.424(6) .
C8 N1 1.426(5) .
C9 C10 1.384(6) .
C9 H9 0.9500 .
C10 C11 1.391(7) .
C10 H10 0.9500 .
C11 C12 1.375(6) .
C11 H11 0.9500 .
C12 C13 1.403(6) .
C12 H12 0.9500 .
C13 O2 1.321(5) .
C14 O3 1.273(5) .
C14 C21 1.390(5) .
C14 C15 1.508(5) .
C15 C16 1.382(6) .
C15 C20 1.397(5) .
C16 C17 1.393(6) .
C16 H16 0.9500 .
C17 H17 0.9500 .
C19 C20 1.391(6) .
C19 H19 0.9500 .
C20 H20 0.9500 .
C21 C22 1.408(5) .
C21 H21 0.9500 .
C22 O4 1.265(4) .
C22 C23 1.498(5) .
C23 C28 1.391(5) .
C23 C24 1.397(6) .
C24 H24 0.9500 .
C27 C28 1.386(6) .
C27 H27 0.9500 .
C28 H28 0.9500 .
C29 O6 1.222(5) .
C29 N2 1.329(5) .
C29 H29 0.9500 .
C30 N2 1.430(6) .
C30 H30A 0.9800 .
C30 H30B 0.9800 .
C30 H30C 0.9800 .
C31 N2 1.463(6) .
C31 H31A 0.9800 .
C31 H31B 0.9800 .
C31 H31C 0.9800 .
N1 Tb1 2.523(3) .
O1 Tb1 2.351(2) .
O1 Tb1 2.398(2) 3_666
O2 Tb1 2.238(3) .
O3 Tb1 2.329(2) .
O4 Tb1 2.318(3) .
O5 Tb1 2.495(3) .
O6 Tb1 2.413(3) .
Tb1 O1 2.398(2) 3_666
Tb1 Tb1 3.8054(3) 3_666
